data_1508514
loop_
_publ_author_name
'Sun, Chuan-Wen'
'Fang, Ting'
'Wang, Jing'
'Hao, Zhi-bing'
'Nan, Shi-bing'

_publ_section_title
;
 Synthesis, insecticidal activity, crystal structure, and molecular
 docking studies of nitenpyram analogues with an \w-hydroxyalkyl ester arm
 anchored on the tetrahydropyrimidine ring.
;
_journal_issue 38
_journal_name_full 'Journal of agricultural and food chemistry'
_journal_page_first 9553
_journal_page_last 9561
_journal_paper_doi 10.1021/jf3024479
_journal_volume 60
_journal_year 2012
_chemical_formula_sum 'C24 H32 Cl N5 O7'
_chemical_formula_weight 538.00
_chemical_name_systematic
; 
 ? 
;
_space_group_IT_number 4
_symmetry_cell_setting monoclinic
_symmetry_space_group_name_Hall 'P 2yb'
_symmetry_space_group_name_H-M 'P 1 21 1'
_atom_sites_solution_hydrogens geom
_atom_sites_solution_primary direct
_atom_sites_solution_secondary difmap
_audit_creation_method SHELXL-97
_cell_angle_alpha 90.00
_cell_angle_beta 93.496(2)
_cell_angle_gamma 90.00
_cell_formula_units_Z 2
_cell_length_a 8.2068(8)
_cell_length_b 13.7427(13)
_cell_length_c 10.9809(11)
_cell_measurement_reflns_used 5327
_cell_measurement_temperature 100(2)
_cell_measurement_theta_max 31.76
_cell_measurement_theta_min 2.38
_cell_volume 1236.2(2)
_computing_cell_refinement 'Bruker SAINT'
_computing_data_collection 'Bruker APEX2'
_computing_data_reduction 'Bruker SAINT'
_computing_molecular_graphics 'Bruker SHELXTL'
_computing_publication_material 'Bruker SHELXTL'
_computing_structure_refinement 'SHELXL-97 (Sheldrick, 2008)'
_computing_structure_solution 'SHELXS-97 (Sheldrick, 2008)'
_diffrn_ambient_temperature 100(2)
_diffrn_measured_fraction_theta_full 0.994
_diffrn_measured_fraction_theta_max 0.994
_diffrn_measurement_device_type 'Bruker APEX-II CCD'
_diffrn_measurement_method '\f and \w scans'
_diffrn_radiation_monochromator graphite
_diffrn_radiation_source 'fine-focus sealed tube'
_diffrn_radiation_type MoK\a
_diffrn_radiation_wavelength 0.71073
_diffrn_reflns_av_R_equivalents 0.0205
_diffrn_reflns_av_sigmaI/netI 0.0373
_diffrn_reflns_limit_h_max 10
_diffrn_reflns_limit_h_min -9
_diffrn_reflns_limit_k_max 18
_diffrn_reflns_limit_k_min -17
_diffrn_reflns_limit_l_max 14
_diffrn_reflns_limit_l_min -14
_diffrn_reflns_number 9889
_diffrn_reflns_theta_full 28.00
_diffrn_reflns_theta_max 28.00
_diffrn_reflns_theta_min 1.86
_exptl_absorpt_coefficient_mu 0.210
_exptl_absorpt_correction_T_max 0.9793
_exptl_absorpt_correction_T_min 0.9691
_exptl_absorpt_correction_type none
_exptl_crystal_density_diffrn 1.445
_exptl_crystal_density_meas 0
_exptl_crystal_density_method 'not measured'
_exptl_crystal_F_000 568
_exptl_crystal_size_max 0.15
_exptl_crystal_size_mid 0.13
_exptl_crystal_size_min 0.10
_refine_diff_density_max 0.370
_refine_diff_density_min -0.807
_refine_diff_density_rms 0.079
_refine_ls_abs_structure_details 'Flack H D (1983), Acta Cryst. A39, 876-881'
_refine_ls_abs_structure_Flack 0.05(6)
_refine_ls_extinction_method none
_refine_ls_goodness_of_fit_ref 1.092
_refine_ls_hydrogen_treatment mixed
_refine_ls_matrix_type full
_refine_ls_number_parameters 338
_refine_ls_number_reflns 5757
_refine_ls_number_restraints 1
_refine_ls_restrained_S_all 1.092
_refine_ls_R_factor_all 0.0461
_refine_ls_R_factor_gt 0.0427
_refine_ls_shift/su_max 0.003
_refine_ls_shift/su_mean 0.000
_refine_ls_structure_factor_coef Fsqd
_refine_ls_weighting_details 'calc w=1/[\s^2^(Fo^2^)+(0.0795P)^2^+0.3503P] where P=(Fo^2^+2Fc^2^)/3'
_refine_ls_weighting_scheme calc
_refine_ls_wR_factor_gt 0.1205
_refine_ls_wR_factor_ref 0.1274
_reflns_number_gt 5424
_reflns_number_total 5757
_reflns_threshold_expression >2sigma(I)
_cod_data_source_file jf3024479_si_001.cif
_cod_data_source_block mo_111128c_0m
_cod_depositor_comments
;
The following automatic conversions were performed:

'_symmetry_cell_setting' value 'Monoclinic' changed to 'monoclinic'
according to /home/saulius/struct/CIF-dictionaries/cif_core.dic
dictionary named 'cif_core.dic' version 2.4.2 from 2011-04-26.

Automatic conversion script
Id: cif_fix_values 1891 2012-01-12 08:04:46Z andrius 
;
_cod_original_sg_symbol_H-M P2(1)
_cod_database_code 1508514

loop_
_symmetry_equiv_pos_as_xyz
'x, y, z'
'-x, y+1/2, -z'

loop_
_atom_site_label
_atom_site_type_symbol
_atom_site_fract_x
_atom_site_fract_y
_atom_site_fract_z
_atom_site_U_iso_or_equiv
_atom_site_adp_type
_atom_site_occupancy
_atom_site_symmetry_multiplicity
_atom_site_calc_flag
_atom_site_refinement_flags
C1 C 0.6016(3) 0.9398(2) 0.91924(19) 0.0198(4) Uani 1 1 d .
C2 C 0.6164(3) 0.86143(19) 0.8407(2) 0.0223(5) Uani 1 1 d .
H2 H 0.6856 0.8078 0.8615 0.027 Uiso 1 1 calc R
C3 C 0.5250(3) 0.86540(18) 0.7303(2) 0.0216(5) Uani 1 1 d .
H3 H 0.5319 0.8142 0.6727 0.026 Uiso 1 1 calc R
C4 C 0.4232(3) 0.94451(19) 0.70397(18) 0.0183(4) Uani 1 1 d .
C5 C 0.4197(3) 1.01872(17) 0.7904(2) 0.0196(4) Uani 1 1 d .
H5 H 0.3517 1.0735 0.7727 0.023 Uiso 1 1 calc R
C6 C 0.3083(3) 0.9492(2) 0.58985(19) 0.0205(5) Uani 1 1 d .
H6A H 0.2261 0.8967 0.5930 0.025 Uiso 1 1 calc R
H6B H 0.2498 1.0122 0.5880 0.025 Uiso 1 1 calc R
C7 C 0.5368(3) 1.00347(17) 0.4635(2) 0.0184(4) Uani 1 1 d .
H7A H 0.5811 0.9923 0.3828 0.022 Uiso 1 1 calc R
H7B H 0.6238 0.9881 0.5270 0.022 Uiso 1 1 calc R
C8 C 0.4874(3) 1.10988(19) 0.4744(2) 0.0240(5) Uani 1 1 d .
H8A H 0.4047 1.1259 0.4093 0.036 Uiso 1 1 calc R
H8B H 0.5834 1.1514 0.4670 0.036 Uiso 1 1 calc R
H8C H 0.4424 1.1208 0.5539 0.036 Uiso 1 1 calc R
C9 C 0.3434(3) 0.87607(17) 0.38965(19) 0.0161(4) Uani 1 1 d .
C11 C 0.3837(3) 0.78426(18) 0.18977(19) 0.0178(4) Uani 1 1 d .
H11A H 0.4464 0.8124 0.1241 0.021 Uiso 1 1 calc R
H11B H 0.3974 0.7127 0.1888 0.021 Uiso 1 1 calc R
C12 C 0.1309(3) 0.78587(19) 0.28138(18) 0.0190(4) Uani 1 1 d .
H12A H 0.1658 0.7208 0.3117 0.023 Uiso 1 1 calc R
H12B H 0.0109 0.7856 0.2656 0.023 Uiso 1 1 calc R
C13 C 0.0637(3) 0.9419(2) 0.3799(2) 0.0234(5) Uani 1 1 d .
H13A H 0.1213 0.9998 0.4120 0.035 Uiso 1 1 calc R
H13B H -0.0211 0.9236 0.4347 0.035 Uiso 1 1 calc R
H13C H 0.0132 0.9561 0.2987 0.035 Uiso 1 1 calc R
C14 C 0.1253(3) 0.77740(18) 0.05654(19) 0.0172(4) Uani 1 1 d .
H14 H 0.0276 0.8202 0.0418 0.021 Uiso 1 1 calc R
C15 C 0.0642(3) 0.67233(18) 0.05880(19) 0.0179(4) Uani 1 1 d .
C16 C -0.1352(3) 0.56636(19) -0.0359(2) 0.0221(5) Uani 1 1 d .
H16A H -0.1750 0.5406 0.0411 0.027 Uiso 1 1 calc R
H16B H -0.0500 0.5219 -0.0636 0.027 Uiso 1 1 calc R
C17 C -0.2739(3) 0.5741(2) -0.1316(2) 0.0264(5) Uani 1 1 d .
H17A H -0.2320 0.6018 -0.2068 0.032 Uiso 1 1 calc R
H17B H -0.3154 0.5079 -0.1512 0.032 Uiso 1 1 calc R
C18 C 0.2353(3) 0.79222(18) -0.05154(19) 0.0176(4) Uani 1 1 d .
H18A H 0.2719 0.8609 -0.0523 0.021 Uiso 1 1 calc R
H18B H 0.3335 0.7508 -0.0387 0.021 Uiso 1 1 calc R
C19 C 0.1517(3) 0.76812(17) -0.17437(18) 0.0171(4) Uani 1 1 d .
C20 C 0.1987(3) 0.68671(18) -0.2378(2) 0.0196(4) Uani 1 1 d .
H20 H 0.2854 0.6473 -0.2045 0.024 Uiso 1 1 calc R
C21 C 0.1204(3) 0.66166(18) -0.3503(2) 0.0192(4) Uani 1 1 d .
H21 H 0.1546 0.6059 -0.3931 0.023 Uiso 1 1 calc R
C22 C -0.0071(3) 0.71853(17) -0.39927(19) 0.0170(4) Uani 1 1 d .
C23 C -0.0541(3) 0.80191(18) -0.3366(2) 0.0187(4) Uani 1 1 d .
H23 H -0.1404 0.8416 -0.3701 0.022 Uiso 1 1 calc R
C24 C 0.0254(3) 0.82637(18) -0.22561(19) 0.0183(4) Uani 1 1 d .
H24 H -0.0062 0.8833 -0.1840 0.022 Uiso 1 1 calc R
Cl1 Cl 0.71059(7) 0.93725(5) 1.06103(5) 0.02695(14) Uani 1 1 d .
N1 N 0.5082(3) 1.01642(16) 0.89773(18) 0.0210(4) Uani 1 1 d .
N2 N 0.3966(2) 0.93881(16) 0.47760(15) 0.0172(3) Uani 1 1 d .
N3 N 0.2107(2) 0.80960(15) 0.17041(16) 0.0181(4) Uani 1 1 d .
N4 N 0.1799(2) 0.86137(15) 0.37161(16) 0.0182(4) Uani 1 1 d .
C10 C 0.4450(3) 0.82468(17) 0.31192(18) 0.0152(4) Uani 1 1 d .
N6 N 0.6024(2) 0.79944(14) 0.34609(16) 0.0163(4) Uani 1 1 d .
O2 O 0.6674(2) 0.81862(13) 0.45227(14) 0.0199(3) Uani 1 1 d .
O3 O 0.6828(2) 0.75253(13) 0.27200(15) 0.0223(3) Uani 1 1 d .
O4 O 0.1249(2) 0.60682(14) 0.11927(16) 0.0251(4) Uani 1 1 d .
O5 O -0.0692(2) 0.66334(13) -0.01707(15) 0.0204(3) Uani 1 1 d .
O6 O -0.4043(2) 0.63213(14) -0.09579(18) 0.0280(4) Uani 1 1 d .
H6 H -0.4897 0.5984 -0.0962 0.042 Uiso 1 1 calc R
O7 O -0.0812(2) 0.69066(14) -0.50827(14) 0.0213(3) Uani 1 1 d .
H7 H -0.1588 0.7287 -0.5272 0.032 Uiso 1 1 calc R
O8 O 0.0878(6) 0.5396(3) 0.3663(4) 0.1014(14) Uani 1 1 d .
H8D H 0.0399 0.5824 0.4021 0.152 Uiso 1 1 d R
H8E H 0.0985 0.5585 0.2964 0.152 Uiso 1 1 d R

loop_
_atom_site_aniso_label
_atom_site_aniso_U_11
_atom_site_aniso_U_22
_atom_site_aniso_U_33
_atom_site_aniso_U_23
_atom_site_aniso_U_13
_atom_site_aniso_U_12
C1 0.0170(9) 0.0259(12) 0.0164(9) 0.0024(10) 0.0001(7) -0.0050(10)
C2 0.0200(11) 0.0209(11) 0.0263(11) 0.0019(9) 0.0044(9) 0.0013(9)
C3 0.0227(11) 0.0212(12) 0.0213(10) -0.0036(9) 0.0049(9) -0.0027(9)
C4 0.0171(9) 0.0231(11) 0.0150(9) -0.0021(9) 0.0035(7) -0.0050(9)
C5 0.0182(10) 0.0198(11) 0.0208(10) -0.0005(9) 0.0019(8) -0.0021(8)
C6 0.0166(9) 0.0302(13) 0.0148(9) -0.0044(9) 0.0017(7) -0.0049(9)
C7 0.0170(10) 0.0174(11) 0.0211(10) -0.0015(8) 0.0033(8) -0.0038(8)
C8 0.0246(12) 0.0195(11) 0.0285(12) -0.0022(10) 0.0061(10) -0.0011(9)
C9 0.0166(10) 0.0168(10) 0.0148(9) 0.0023(8) -0.0001(7) -0.0031(8)
C11 0.0140(9) 0.0229(11) 0.0160(9) -0.0032(8) -0.0033(7) -0.0005(8)
C12 0.0190(10) 0.0254(11) 0.0125(9) -0.0025(8) -0.0010(7) -0.0070(9)
C13 0.0179(10) 0.0300(13) 0.0221(10) -0.0009(10) 0.0005(8) 0.0034(10)
C14 0.0146(9) 0.0222(11) 0.0144(9) -0.0005(8) -0.0020(7) 0.0007(8)
C15 0.0144(9) 0.0250(12) 0.0143(9) -0.0014(8) 0.0012(7) -0.0016(8)
C16 0.0201(11) 0.0205(11) 0.0253(11) -0.0005(9) -0.0023(9) -0.0034(9)
C17 0.0255(12) 0.0270(13) 0.0258(12) -0.0035(10) -0.0067(10) -0.0058(10)
C18 0.0156(9) 0.0235(11) 0.0132(9) 0.0003(8) -0.0022(7) -0.0017(8)
C19 0.0145(9) 0.0239(12) 0.0128(9) 0.0017(8) -0.0002(7) -0.0054(8)
C20 0.0157(10) 0.0248(12) 0.0181(10) 0.0016(9) -0.0016(8) 0.0015(9)
C21 0.0153(10) 0.0227(11) 0.0194(10) -0.0014(9) -0.0006(8) 0.0001(9)
C22 0.0131(10) 0.0240(12) 0.0137(9) 0.0018(8) -0.0003(7) -0.0037(8)
C23 0.0151(10) 0.0229(12) 0.0176(9) 0.0008(8) -0.0025(7) 0.0017(8)
C24 0.0184(10) 0.0223(11) 0.0140(9) -0.0004(8) -0.0003(8) -0.0024(8)
Cl1 0.0249(3) 0.0343(3) 0.0210(2) 0.0034(2) -0.00427(19) -0.0029(3)
N1 0.0219(10) 0.0220(10) 0.0192(9) -0.0036(8) 0.0015(7) -0.0037(8)
N2 0.0151(8) 0.0225(9) 0.0142(7) -0.0029(8) 0.0019(6) -0.0056(8)
N3 0.0136(8) 0.0268(11) 0.0136(8) -0.0009(7) -0.0020(6) -0.0019(7)
N4 0.0145(9) 0.0236(10) 0.0162(8) -0.0022(7) -0.0020(6) -0.0039(7)
C10 0.0154(9) 0.0165(10) 0.0132(9) 0.0001(8) -0.0035(7) -0.0011(8)
N6 0.0174(9) 0.0168(9) 0.0144(8) 0.0007(7) -0.0027(6) -0.0016(7)
O2 0.0208(8) 0.0214(8) 0.0163(7) -0.0012(6) -0.0088(6) 0.0007(6)
O3 0.0208(8) 0.0255(9) 0.0201(8) -0.0026(6) -0.0013(6) 0.0040(7)
O4 0.0266(9) 0.0253(9) 0.0227(8) -0.0010(7) -0.0051(7) 0.0020(7)
O5 0.0174(8) 0.0219(9) 0.0213(7) 0.0002(6) -0.0040(6) -0.0069(6)
O6 0.0215(9) 0.0278(10) 0.0341(10) 0.0100(8) -0.0046(7) -0.0018(7)
O7 0.0179(8) 0.0289(9) 0.0162(7) -0.0033(7) -0.0044(6) 0.0024(7)
O8 0.142(4) 0.083(3) 0.080(3) 0.002(2) 0.015(3) 0.006(3)

loop_
_atom_type_symbol
_atom_type_description
_atom_type_scat_dispersion_real
_atom_type_scat_dispersion_imag
_atom_type_scat_source
C C 0.0033 0.0016 'International Tables Vol C Tables 4.2.6.8 and 6.1.1.4'
H H 0.0000 0.0000 'International Tables Vol C Tables 4.2.6.8 and 6.1.1.4'
N N 0.0061 0.0033 'International Tables Vol C Tables 4.2.6.8 and 6.1.1.4'
O O 0.0106 0.0060 'International Tables Vol C Tables 4.2.6.8 and 6.1.1.4'
Cl Cl 0.1484 0.1585 'International Tables Vol C Tables 4.2.6.8 and 6.1.1.4'

loop_
_geom_angle_atom_site_label_1
_geom_angle_atom_site_label_2
_geom_angle_atom_site_label_3
_geom_angle
N1 C1 C2 125.5(2)
N1 C1 Cl1 115.89(18)
C2 C1 Cl1 118.59(19)
C3 C2 C1 116.7(2)
C3 C2 H2 121.7
C1 C2 H2 121.7
C2 C3 C4 119.9(2)
C2 C3 H3 120.1
C4 C3 H3 120.1
C3 C4 C5 117.9(2)
C3 C4 C6 122.5(2)
C5 C4 C6 119.4(2)
N1 C5 C4 123.1(2)
N1 C5 H5 118.5
C4 C5 H5 118.5
N2 C6 C4 111.87(17)
N2 C6 H6A 109.2
C4 C6 H6A 109.2
N2 C6 H6B 109.2
C4 C6 H6B 109.2
H6A C6 H6B 107.9
N2 C7 C8 110.98(19)
N2 C7 H7A 109.4
C8 C7 H7A 109.4
N2 C7 H7B 109.4
C8 C7 H7B 109.4
H7A C7 H7B 108.0
C7 C8 H8A 109.5
C7 C8 H8B 109.5
H8A C8 H8B 109.5
C7 C8 H8C 109.5
H8A C8 H8C 109.5
H8B C8 H8C 109.5
N2 C9 N4 118.2(2)
N2 C9 C10 125.0(2)
N4 C9 C10 116.72(19)
N3 C11 C10 108.00(18)
N3 C11 H11A 110.1
C10 C11 H11A 110.1
N3 C11 H11B 110.1
C10 C11 H11B 110.1
H11A C11 H11B 108.4
N3 C12 N4 106.68(19)
N3 C12 H12A 110.4
N4 C12 H12A 110.4
N3 C12 H12B 110.4
N4 C12 H12B 110.4
H12A C12 H12B 108.6
N4 C13 H13A 109.5
N4 C13 H13B 109.5
H13A C13 H13B 109.5
N4 C13 H13C 109.5
H13A C13 H13C 109.5
H13B C13 H13C 109.5
N3 C14 C15 114.32(18)
N3 C14 C18 110.13(18)
C15 C14 C18 110.10(19)
N3 C14 H14 107.3
C15 C14 H14 107.3
C18 C14 H14 107.3
O4 C15 O5 124.5(2)
O4 C15 C14 126.0(2)
O5 C15 C14 109.46(19)
O5 C16 C17 107.2(2)
O5 C16 H16A 110.3
C17 C16 H16A 110.3
O5 C16 H16B 110.3
C17 C16 H16B 110.3
H16A C16 H16B 108.5
O6 C17 C16 113.6(2)
O6 C17 H17A 108.9
C16 C17 H17A 108.9
O6 C17 H17B 108.9
C16 C17 H17B 108.9
H17A C17 H17B 107.7
C19 C18 C14 113.66(18)
C19 C18 H18A 108.8
C14 C18 H18A 108.8
C19 C18 H18B 108.8
C14 C18 H18B 108.8
H18A C18 H18B 107.7
C20 C19 C24 118.79(19)
C20 C19 C18 120.0(2)
C24 C19 C18 121.2(2)
C19 C20 C21 121.0(2)
C19 C20 H20 119.5
C21 C20 H20 119.5
C22 C21 C20 119.9(2)
C22 C21 H21 120.1
C20 C21 H21 120.1
O7 C22 C21 117.8(2)
O7 C22 C23 122.6(2)
C21 C22 C23 119.6(2)
C24 C23 C22 120.0(2)
C24 C23 H23 120.0
C22 C23 H23 120.0
C23 C24 C19 120.8(2)
C23 C24 H24 119.6
C19 C24 H24 119.6
C1 N1 C5 117.0(2)
C9 N2 C7 122.20(18)
C9 N2 C6 120.49(19)
C7 N2 C6 117.21(18)
C12 N3 C14 115.55(17)
C12 N3 C11 107.86(17)
C14 N3 C11 117.47(18)
C9 N4 C13 121.2(2)
C9 N4 C12 115.41(19)
C13 N4 C12 114.89(18)
N6 C10 C9 122.77(18)
N6 C10 C11 114.10(19)
C9 C10 C11 122.84(19)
O3 N6 O2 119.27(18)
O3 N6 C10 118.50(18)
O2 N6 C10 122.16(18)
C15 O5 C16 117.23(19)
C17 O6 H6 109.5
C22 O7 H7 109.5
H8D O8 H8E 107.7

loop_
_geom_bond_atom_site_label_1
_geom_bond_atom_site_label_2
_geom_bond_distance
C1 N1 1.316(3)
C1 C2 1.390(4)
C1 Cl1 1.748(2)
C2 C3 1.387(3)
C2 H2 0.9500
C3 C4 1.390(4)
C3 H3 0.9500
C4 C5 1.395(3)
C4 C6 1.523(3)
C5 N1 1.346(3)
C5 H5 0.9500
C6 N2 1.474(3)
C6 H6A 0.9900
C6 H6B 0.9900
C7 N2 1.470(3)
C7 C8 1.524(3)
C7 H7A 0.9900
C7 H7B 0.9900
C8 H8A 0.9800
C8 H8B 0.9800
C8 H8C 0.9800
C9 N2 1.347(3)
C9 N4 1.359(3)
C9 C10 1.417(3)
C11 N3 1.465(3)
C11 C10 1.509(3)
C11 H11A 0.9900
C11 H11B 0.9900
C12 N3 1.455(3)
C12 N4 1.474(3)
C12 H12A 0.9900
C12 H12B 0.9900
C13 N4 1.468(3)
C13 H13A 0.9800
C13 H13B 0.9800
C13 H13C 0.9800
C14 N3 1.464(3)
C14 C15 1.529(3)
C14 C18 1.548(3)
C14 H14 1.0000
C15 O4 1.208(3)
C15 O5 1.341(3)
C16 O5 1.449(3)
C16 C17 1.505(3)
C16 H16A 0.9900
C16 H16B 0.9900
C17 O6 1.411(3)
C17 H17A 0.9900
C17 H17B 0.9900
C18 C19 1.512(3)
C18 H18A 0.9900
C18 H18B 0.9900
C19 C20 1.385(3)
C19 C24 1.400(3)
C20 C21 1.400(3)
C20 H20 0.9500
C21 C22 1.388(3)
C21 H21 0.9500
C22 O7 1.364(3)
C22 C23 1.403(3)
C23 C24 1.389(3)
C23 H23 0.9500
C24 H24 0.9500
C10 N6 1.367(3)
N6 O3 1.257(3)
N6 O2 1.280(2)
O6 H6 0.8400
O7 H7 0.8400
O8 H8D 0.8200
O8 H8E 0.8200

loop_
_geom_hbond_atom_site_label_D
_geom_hbond_atom_site_label_H
_geom_hbond_atom_site_label_A
_geom_hbond_distance_DH
_geom_hbond_distance_HA
_geom_hbond_distance_DA
_geom_hbond_angle_DHA
_geom_hbond_site_symmetry_A
O8 H8D O7 0.82 2.07 2.892(5) 179.8 1_556
O8 H8E O4 0.82 2.08 2.899(4) 179.8 .
O6 H6 N1 0.84 2.47 2.865(3) 110.1 2_546
O6 H6 Cl1 0.84 2.90 3.708(2) 161.4 2_546
O7 H7 O2 0.84 1.89 2.725(2) 172.4 1_454
O7 H7 O3 0.84 2.51 3.119(2) 130.0 1_454
O7 H7 N6 0.84 2.53 3.321(2) 157.8 1_454

loop_
_geom_torsion_atom_site_label_1
_geom_torsion_atom_site_label_2
_geom_torsion_atom_site_label_3
_geom_torsion_atom_site_label_4
_geom_torsion
N1 C1 C2 C3 0.4(4)
Cl1 C1 C2 C3 178.58(17)
C1 C2 C3 C4 -1.0(3)
C2 C3 C4 C5 1.2(3)
C2 C3 C4 C6 -174.3(2)
C3 C4 C5 N1 -0.9(3)
C6 C4 C5 N1 174.8(2)
C3 C4 C6 N2 -57.4(3)
C5 C4 C6 N2 127.2(2)
N3 C14 C15 O4 -28.7(3)
C18 C14 C15 O4 95.9(3)
N3 C14 C15 O5 151.02(18)
C18 C14 C15 O5 -84.4(2)
O5 C16 C17 O6 -63.2(3)
N3 C14 C18 C19 -175.49(19)
C15 C14 C18 C19 57.5(3)
C14 C18 C19 C20 -110.1(2)
C14 C18 C19 C24 69.4(3)
C24 C19 C20 C21 -1.0(3)
C18 C19 C20 C21 178.4(2)
C19 C20 C21 C22 -0.5(3)
C20 C21 C22 O7 -179.1(2)
C20 C21 C22 C23 1.4(3)
O7 C22 C23 C24 179.7(2)
C21 C22 C23 C24 -0.8(3)
C22 C23 C24 C19 -0.6(3)
C20 C19 C24 C23 1.5(3)
C18 C19 C24 C23 -177.9(2)
C2 C1 N1 C5 0.0(3)
Cl1 C1 N1 C5 -178.27(17)
C4 C5 N1 C1 0.3(3)
N4 C9 N2 C7 -142.9(2)
C10 C9 N2 C7 35.9(3)
N4 C9 N2 C6 33.3(3)
C10 C9 N2 C6 -147.9(2)
C8 C7 N2 C9 120.7(2)
C8 C7 N2 C6 -55.6(3)
C4 C6 N2 C9 131.6(2)
C4 C6 N2 C7 -52.0(3)
N4 C12 N3 C14 -151.58(19)
N4 C12 N3 C11 74.7(2)
C15 C14 N3 C12 -46.4(3)
C18 C14 N3 C12 -170.9(2)
C15 C14 N3 C11 82.8(2)
C18 C14 N3 C11 -41.7(3)
C10 C11 N3 C12 -47.3(2)
C10 C11 N3 C14 -179.99(19)
N2 C9 N4 C13 38.5(3)
C10 C9 N4 C13 -140.4(2)
N2 C9 N4 C12 -175.0(2)
C10 C9 N4 C12 6.0(3)
N3 C12 N4 C9 -52.7(3)
N3 C12 N4 C13 95.9(2)
N2 C9 C10 N6 28.6(4)
N4 C9 C10 N6 -152.5(2)
N2 C9 C10 C11 -157.8(2)
N4 C9 C10 C11 21.0(3)
N3 C11 C10 N6 174.99(18)
N3 C11 C10 C9 0.9(3)
C9 C10 N6 O3 178.9(2)
C11 C10 N6 O3 4.8(3)
C9 C10 N6 O2 1.7(3)
C11 C10 N6 O2 -172.33(19)
O4 C15 O5 C16 -6.1(3)
C14 C15 O5 C16 174.16(18)
C17 C16 O5 C15 -175.3(2)
